data_4104186
loop_
_publ_author_name
'Jan Spielmann'
'Sjoerd Harder'

_publ_section_title
;
 Hydrogen Elimination in Bulky Calcium Amidoborane Complexes: Isolation of
 a Calcium Borylamide Complex
;
_journal_name_full 'Journal of the American Chemical Society'
_journal_page_first 5064
_journal_page_last 5065
_journal_paper_doi 10.1021/ja901073c
_journal_volume 131
_journal_year 2009
_chemical_formula_sum 'C36 H60 B Ca N3 O'
_chemical_formula_weight 601.76
_chemical_name_common DIPP-nacnac)CaN(DIPP)H-BH3.THF
_chemical_name_systematic
;
 ?
;
_space_group_IT_number 60
_symmetry_cell_setting orthorhombic
_symmetry_space_group_name_Hall '-P 2ac 2b'
_symmetry_space_group_name_H-M 'P b n a'
_atom_sites_solution_hydrogens geom
_atom_sites_solution_primary direct
_atom_sites_solution_secondary difmap
_audit_creation_method SHELXL-97
_cell_angle_alpha 90.00
_cell_angle_beta 90.00
_cell_angle_gamma 90.00
_cell_formula_units_Z 8
_cell_length_a 16.5823(15)
_cell_length_b 17.0572(15)
_cell_length_c 26.097(3)
_cell_measurement_temperature 173(2)
_cell_volume 7381.5(13)
_computing_structure_refinement 'SHELXL-97 (Sheldrick, 1997)'
_diffrn_ambient_temperature 173(2)
_diffrn_measured_fraction_theta_full 0.997
_diffrn_measured_fraction_theta_max 0.997
_diffrn_radiation_monochromator graphite
_diffrn_radiation_source 'fine-focus sealed tube'
_diffrn_radiation_type MoK\a
_diffrn_radiation_wavelength 0.71073
_diffrn_reflns_av_R_equivalents 0.0940
_diffrn_reflns_av_sigmaI/netI 0.0374
_diffrn_reflns_limit_h_max 23
_diffrn_reflns_limit_h_min -22
_diffrn_reflns_limit_k_max 23
_diffrn_reflns_limit_k_min -23
_diffrn_reflns_limit_l_max 36
_diffrn_reflns_limit_l_min -35
_diffrn_reflns_number 269701
_diffrn_reflns_theta_full 29.62
_diffrn_reflns_theta_max 29.62
_diffrn_reflns_theta_min 1.45
_exptl_absorpt_coefficient_mu 0.199
_exptl_absorpt_correction_T_max 0.9426
_exptl_absorpt_correction_T_min 0.9069
_exptl_absorpt_correction_type emprirical
_exptl_crystal_colour colorless
_exptl_crystal_density_diffrn 1.083
_exptl_crystal_density_method 'not measured'
_exptl_crystal_description blocks
_exptl_crystal_F_000 2640
_exptl_crystal_size_max 0.50
_exptl_crystal_size_mid 0.40
_exptl_crystal_size_min 0.30
_refine_diff_density_max 0.859
_refine_diff_density_min -0.389
_refine_diff_density_rms 0.037
_refine_ls_extinction_method none
_refine_ls_goodness_of_fit_ref 1.129
_refine_ls_hydrogen_treatment mixed
_refine_ls_matrix_type full
_refine_ls_number_parameters 558
_refine_ls_number_reflns 10356
_refine_ls_number_restraints 7
_refine_ls_restrained_S_all 1.137
_refine_ls_R_factor_all 0.1012
_refine_ls_R_factor_gt 0.0785
_refine_ls_shift/su_max 0.001
_refine_ls_shift/su_mean 0.000
_refine_ls_structure_factor_coef Fsqd
_refine_ls_weighting_details 'calc w=1/[\s^2^(Fo^2^)+(0.0745P)^2^+6.4512P] where P=(Fo^2^+2Fc^2^)/3'
_refine_ls_weighting_scheme calc
_refine_ls_wR_factor_gt 0.1813
_refine_ls_wR_factor_ref 0.1921
_reflns_number_gt 8336
_reflns_number_total 10356
_reflns_threshold_expression >2sigma(I)
_cod_data_source_file ja901073c_si_003.cif
_cod_data_source_block hasj166
_cod_original_cell_volume 7381.4(12)
_cod_original_sg_symbol_H-M Pbna
_cod_database_code 4104186

loop_
_symmetry_equiv_pos_as_xyz
'x, y, z'
'-x+1/2, -y, z+1/2'
'x, -y+1/2, -z'
'-x+1/2, y+1/2, -z+1/2'
'-x, -y, -z'
'x-1/2, y, -z-1/2'
'-x, y-1/2, z'
'x-1/2, -y-1/2, z-1/2'

loop_
_atom_site_label
_atom_site_type_symbol
_atom_site_fract_x
_atom_site_fract_y
_atom_site_fract_z
_atom_site_U_iso_or_equiv
_atom_site_adp_type
_atom_site_occupancy
_atom_site_symmetry_multiplicity
_atom_site_calc_flag
_atom_site_refinement_flags
_atom_site_disorder_assembly
_atom_site_disorder_group
Ca1 Ca 0.24572(2) 0.02630(2) 0.663176(16) 0.02551(12) Uani 1 1 d . . .
O1 O 0.14101(10) 0.04735(10) 0.72299(6) 0.0363(4) Uani 1 1 d . B .
N1 N 0.17306(11) -0.02611(10) 0.59399(7) 0.0259(4) Uani 1 1 d . C .
N2 N 0.26864(11) -0.10835(10) 0.67698(7) 0.0267(4) Uani 1 1 d . C .
C1 C 0.05230(16) -0.10144(17) 0.56866(11) 0.0388(6) Uani 1 1 d . . .
C2 C 0.12742(13) -0.08932(13) 0.60052(8) 0.0283(4) Uani 1 1 d . C .
C3 C 0.14321(14) -0.14846(13) 0.63702(9) 0.0294(5) Uani 1 1 d . . .
C4 C 0.21214(14) -0.16177(12) 0.66767(8) 0.0270(4) Uani 1 1 d . C .
C5 C 0.21840(19) -0.24425(15) 0.68968(11) 0.0408(6) Uani 1 1 d . . .
C6 C 0.16019(13) 0.02532(13) 0.55132(8) 0.0279(4) Uani 1 1 d . . .
C7 C 0.20928(14) 0.01606(15) 0.50729(9) 0.0332(5) Uani 1 1 d . C .
C8 C 0.20231(17) 0.07113(17) 0.46798(10) 0.0411(6) Uani 1 1 d . . .
C9 C 0.14966(17) 0.13402(17) 0.47163(10) 0.0434(6) Uani 1 1 d . C .
C10 C 0.10220(16) 0.14206(15) 0.51459(9) 0.0365(5) Uani 1 1 d . . .
C11 C 0.10599(14) 0.08828(13) 0.55505(8) 0.0296(5) Uani 1 1 d . C .
C12 C 0.26892(15) -0.05160(17) 0.50323(10) 0.0402(6) Uani 1 1 d . . .
C13 C 0.3382(2) -0.0363(3) 0.46621(14) 0.0601(9) Uani 1 1 d . C .
C14 C 0.2286(2) -0.1289(2) 0.48880(18) 0.0614(9) Uani 1 1 d . C .
C15 C 0.05256(14) 0.10121(14) 0.60175(9) 0.0333(5) Uani 1 1 d . . .
C16 C 0.0754(2) 0.17613(17) 0.63056(12) 0.0467(6) Uani 1 1 d . C .
C17 C -0.03705(17) 0.1035(2) 0.58761(13) 0.0485(7) Uani 1 1 d . C .
C18 C 0.34115(14) -0.13417(12) 0.70190(8) 0.0287(4) Uani 1 1 d . . .
C19 C 0.35040(14) -0.12646(13) 0.75538(9) 0.0313(5) Uani 1 1 d . C .
C20 C 0.42097(16) -0.15502(15) 0.77782(10) 0.0377(5) Uani 1 1 d . . .
C21 C 0.48123(16) -0.18890(15) 0.74900(10) 0.0390(6) Uani 1 1 d . C .
C22 C 0.47369(16) -0.19163(16) 0.69625(11) 0.0400(6) Uani 1 1 d . . .
C23 C 0.40458(15) -0.16324(14) 0.67171(9) 0.0344(5) Uani 1 1 d . C .
C24 C 0.28617(17) -0.08841(16) 0.78889(9) 0.0400(6) Uani 1 1 d . . .
C25 C 0.3216(3) -0.02233(19) 0.82170(12) 0.0541(8) Uani 1 1 d . C .
C26 C 0.2444(2) -0.1484(2) 0.82353(14) 0.0576(8) Uani 1 1 d . C .
C27 C 0.40025(19) -0.1629(2) 0.61318(10) 0.0505(8) Uani 1 1 d . . .
C28 C 0.3875(3) -0.2442(3) 0.59137(16) 0.0767(13) Uani 1 1 d . C .
C29 C 0.4761(3) -0.1267(3) 0.58942(15) 0.0785(12) Uani 1 1 d . C .
C30 C 0.07433(18) -0.00591(19) 0.73130(11) 0.0513(7) Uani 1 1 d D . .
H30A H 0.0895 -0.0601 0.7216 0.067 Uiso 1 1 calc R A 1
H30B H 0.0268 0.0101 0.7109 0.067 Uiso 1 1 calc R A 1
C31A C 0.0566(3) -0.0009(2) 0.78686(16) 0.0463(14) Uiso 0.720(12) 1 d PD B 1
H31A H -0.0011 -0.0114 0.7936 0.060 Uiso 0.720(12) 1 calc PR B 1
H31B H 0.0896 -0.0390 0.8063 0.060 Uiso 0.720(12) 1 calc PR B 1
C31B C 0.0250(6) 0.0254(7) 0.7702(4) 0.057(4) Uiso 0.280(12) 1 d PD B 2
H31C H 0.0034 -0.0171 0.7921 0.074 Uiso 0.280(12) 1 calc PR B 2
H31D H -0.0209 0.0545 0.7551 0.074 Uiso 0.280(12) 1 calc PR B 2
C32 C 0.0776(3) 0.0797(2) 0.80107(15) 0.0770(12) Uani 1 1 d D . .
H32A H 0.0998 0.0813 0.8363 0.100 Uiso 1 1 calc R B 1
H32B H 0.0294 0.1138 0.7996 0.100 Uiso 1 1 calc R B 1
C33 C 0.1394(2) 0.10647(18) 0.76340(12) 0.0490(7) Uani 1 1 d . B .
C34A C 0.3893(4) 0.1476(4) 0.6017(2) 0.0355(15) Uiso 0.543(5) 1 d P C 1
H34A H 0.4245 0.1891 0.6169 0.046 Uiso 0.543(5) 1 calc PR C 1
C35A C 0.3063(4) 0.1917(4) 0.5800(2) 0.0535(15) Uiso 0.543(5) 1 d P C 1
H35A H 0.2730 0.1535 0.5615 0.080 Uiso 0.543(5) 1 calc PR C 1
H35B H 0.3215 0.2343 0.5568 0.080 Uiso 0.543(5) 1 calc PR C 1
H35C H 0.2756 0.2130 0.6089 0.080 Uiso 0.543(5) 1 calc PR C 1
C36A C 0.4319(4) 0.1155(4) 0.5574(3) 0.0684(19) Uiso 0.543(5) 1 d P C 1
H36A H 0.4826 0.0916 0.5686 0.103 Uiso 0.543(5) 1 calc PR C 1
H36B H 0.4434 0.1578 0.5330 0.103 Uiso 0.543(5) 1 calc PR C 1
H36C H 0.3982 0.0757 0.5408 0.103 Uiso 0.543(5) 1 calc PR C 1
N3A N 0.3683(2) 0.0962(2) 0.64124(12) 0.0308(10) Uiso 0.543(5) 1 d PD C 1
B1A B 0.3416(3) 0.1332(3) 0.69358(18) 0.0271(11) Uiso 0.543(5) 1 d PD C 1
H1A1 H 0.3977 0.1446 0.7184 0.041 Uiso 0.543(5) 1 d PR C 1
H1A2 H 0.2989 0.0911 0.7147 0.041 Uiso 0.543(5) 1 d PR C 1
H1A3 H 0.3089 0.1916 0.6860 0.041 Uiso 0.543(5) 1 d PR C 1
C34B C 0.3747(5) 0.1633(5) 0.6014(3) 0.0381(19) Uiso 0.457(5) 1 d PD C 2
H34B H 0.4193 0.1976 0.6141 0.050 Uiso 0.457(5) 1 calc PR C 2
C35B C 0.3440(8) 0.1966(7) 0.5595(5) 0.104(4) Uiso 0.457(5) 1 d P C 2
H35D H 0.2947 0.1710 0.5499 0.156 Uiso 0.457(5) 1 d PR C 2
H35E H 0.3826 0.1917 0.5323 0.156 Uiso 0.457(5) 1 d PR C 2
H35F H 0.3337 0.2511 0.5660 0.156 Uiso 0.457(5) 1 d PR C 2
C36B C 0.4133(5) 0.0759(5) 0.5892(4) 0.072(2) Uiso 0.457(5) 1 d P C 2
H36D H 0.3703 0.0404 0.5780 0.108 Uiso 0.457(5) 1 calc PR C 2
H36E H 0.4387 0.0551 0.6202 0.108 Uiso 0.457(5) 1 calc PR C 2
H36F H 0.4538 0.0805 0.5620 0.108 Uiso 0.457(5) 1 calc PR C 2
N3B N 0.3190(3) 0.1443(3) 0.64760(19) 0.0485(15) Uiso 0.457(5) 1 d PD C 2
B1B B 0.3593(5) 0.1220(5) 0.7011(2) 0.041(2) Uiso 0.457(5) 1 d PD C 2
H1B1 H 0.4123 0.0798 0.6941 0.062 Uiso 0.457(5) 1 d PR C 2
H1B2 H 0.3123 0.0921 0.7270 0.062 Uiso 0.457(5) 1 d PR C 2
H1B3 H 0.3826 0.1779 0.7208 0.062 Uiso 0.457(5) 1 d PR C 2
H101 H 0.409(3) 0.061(3) 0.6456(19) 0.037(13) Uiso 0.543(5) 1 d P C 1
H102 H 0.275(4) 0.182(7) 0.635(4) 0.14(4) Uiso 0.457(5) 1 d PD C 2
H10 H 0.0657(16) 0.1892(16) 0.5175(10) 0.035(7) Uiso 1 1 d . . .
H3 H 0.1029(16) -0.1918(15) 0.6364(9) 0.031(6) Uiso 1 1 d . . .
H15 H 0.0597(15) 0.0554(15) 0.6247(10) 0.032(6) Uiso 1 1 d . . .
H20 H 0.4213(16) -0.1514(16) 0.8142(11) 0.034(7) Uiso 1 1 d . . .
H9 H 0.1489(18) 0.1719(18) 0.4455(12) 0.048(8) Uiso 1 1 d . . .
H33A H 0.1285(19) 0.1544(19) 0.7478(12) 0.048(8) Uiso 1 1 d . . .
H22 H 0.5167(19) -0.2114(18) 0.6789(11) 0.048(8) Uiso 1 1 d . . .
H1A H 0.038(2) -0.157(2) 0.5625(12) 0.058(9) Uiso 1 1 d . . .
H16B H 0.046(2) 0.182(2) 0.6627(15) 0.075(11) Uiso 1 1 d . . .
H8 H 0.2356(19) 0.0665(19) 0.4388(13) 0.056(9) Uiso 1 1 d . . .
H24 H 0.2434(19) -0.0661(19) 0.7669(12) 0.052(9) Uiso 1 1 d . . .
H17A H -0.045(2) 0.152(2) 0.5668(14) 0.071(11) Uiso 1 1 d . . .
H25A H 0.364(2) -0.0438(19) 0.8473(13) 0.054(9) Uiso 1 1 d . . .
H1B H 0.053(2) -0.075(2) 0.5383(14) 0.064(10) Uiso 1 1 d . . .
H16A H 0.133(2) 0.177(2) 0.6422(13) 0.061(10) Uiso 1 1 d . . .
H12 H 0.2920(17) -0.0591(17) 0.5375(11) 0.043(8) Uiso 1 1 d . . .
H21 H 0.5272(18) -0.2119(17) 0.7657(11) 0.041(7) Uiso 1 1 d . . .
H17B H -0.066(2) 0.1077(19) 0.6203(13) 0.059(9) Uiso 1 1 d . . .
H25C H 0.277(2) 0.001(2) 0.8394(14) 0.070(11) Uiso 1 1 d . . .
H13B H 0.361(2) 0.011(2) 0.4721(13) 0.061(11) Uiso 1 1 d . . .
H26B H 0.289(2) -0.173(2) 0.8499(14) 0.067(10) Uiso 1 1 d . . .
H25B H 0.351(2) 0.018(2) 0.8007(14) 0.073(11) Uiso 1 1 d . . .
H26A H 0.205(3) -0.122(2) 0.8445(15) 0.080(12) Uiso 1 1 d . . .
H16C H 0.0664(19) 0.2211(19) 0.6084(12) 0.052(9) Uiso 1 1 d . . .
H13A H 0.379(2) -0.078(2) 0.4689(13) 0.064(10) Uiso 1 1 d . . .
H28A H 0.426(3) -0.280(3) 0.602(2) 0.11(2) Uiso 1 1 d . . .
H27 H 0.361(2) -0.133(2) 0.6047(15) 0.077(12) Uiso 1 1 d . . .
H14A H 0.270(2) -0.173(2) 0.4835(14) 0.073(11) Uiso 1 1 d . . .
H5B H 0.218(5) -0.243(4) 0.730(3) 0.20(3) Uiso 1 1 d . . .
H14B H 0.208(2) -0.121(2) 0.4559(15) 0.071(12) Uiso 1 1 d . . .
H17C H -0.054(2) 0.058(2) 0.5686(13) 0.063(10) Uiso 1 1 d . . .
H29A H 0.466(2) -0.128(2) 0.5520(17) 0.089(13) Uiso 1 1 d . . .
H1C H 0.004(2) -0.075(2) 0.5867(14) 0.078(11) Uiso 1 1 d . . .
H5A H 0.182(3) -0.276(3) 0.6729(17) 0.102(15) Uiso 1 1 d . . .
H26C H 0.221(2) -0.190(2) 0.8033(14) 0.066(10) Uiso 1 1 d . . .
H33B H 0.200(2) 0.112(2) 0.7790(14) 0.076(11) Uiso 1 1 d . . .
H13C H 0.316(2) -0.042(2) 0.4300(16) 0.081(12) Uiso 1 1 d . . .
H5C H 0.272(3) -0.268(3) 0.6870(18) 0.104(15) Uiso 1 1 d . . .
H14C H 0.186(3) -0.142(3) 0.5115(19) 0.116(17) Uiso 1 1 d . . .
H28A H 0.338(3) -0.267(3) 0.6037(18) 0.107(16) Uiso 1 1 d . . .
H29C H 0.534(5) -0.161(5) 0.596(3) 0.21(3) Uiso 1 1 d . . .
H29B H 0.480(4) -0.073(4) 0.602(2) 0.17(3) Uiso 1 1 d . . .
H28B H 0.390(3) -0.242(3) 0.5603(19) 0.098(15) Uiso 1 1 d . . .

loop_
_atom_site_aniso_label
_atom_site_aniso_U_11
_atom_site_aniso_U_22
_atom_site_aniso_U_33
_atom_site_aniso_U_23
_atom_site_aniso_U_13
_atom_site_aniso_U_12
Ca1 0.0271(2) 0.0214(2) 0.0280(2) -0.00032(16) -0.00321(16) -0.00238(16)
O1 0.0383(9) 0.0353(9) 0.0352(9) -0.0083(7) 0.0066(7) -0.0084(7)
N1 0.0294(9) 0.0257(8) 0.0226(8) 0.0023(7) -0.0045(7) 0.0016(7)
N2 0.0327(9) 0.0241(9) 0.0232(8) 0.0006(7) -0.0061(7) 0.0028(7)
C1 0.0366(13) 0.0385(14) 0.0413(14) 0.0034(11) -0.0156(11) -0.0062(11)
C2 0.0304(10) 0.0300(11) 0.0246(10) -0.0020(8) -0.0040(8) 0.0011(9)
C3 0.0324(11) 0.0254(10) 0.0305(11) 0.0017(9) -0.0050(9) -0.0036(9)
C4 0.0340(11) 0.0230(10) 0.0239(10) 0.0015(8) -0.0011(8) 0.0006(8)
C5 0.0482(15) 0.0277(12) 0.0465(15) 0.0101(11) -0.0124(12) -0.0016(11)
C6 0.0321(10) 0.0284(10) 0.0231(10) 0.0028(8) -0.0063(8) -0.0018(9)
C7 0.0342(11) 0.0405(13) 0.0249(11) -0.0001(9) -0.0049(9) 0.0005(10)
C8 0.0429(14) 0.0546(16) 0.0257(12) 0.0067(11) -0.0023(10) -0.0027(12)
C9 0.0500(15) 0.0475(15) 0.0326(13) 0.0169(12) -0.0071(11) -0.0023(12)
C10 0.0404(13) 0.0325(12) 0.0364(13) 0.0087(10) -0.0081(10) 0.0005(10)
C11 0.0325(11) 0.0294(11) 0.0270(10) 0.0026(9) -0.0066(9) 0.0005(9)
C12 0.0373(13) 0.0537(15) 0.0295(12) 0.0003(11) -0.0005(10) 0.0104(11)
C13 0.0493(18) 0.079(3) 0.0515(19) -0.0061(18) 0.0128(15) 0.0114(18)
C14 0.0541(19) 0.0517(19) 0.078(3) -0.0162(18) 0.0047(18) 0.0120(15)
C15 0.0363(12) 0.0318(11) 0.0316(11) 0.0040(9) -0.0014(9) 0.0065(9)
C16 0.0565(18) 0.0395(15) 0.0441(15) -0.0049(12) -0.0001(13) 0.0069(13)
C17 0.0360(14) 0.0593(19) 0.0501(17) 0.0063(15) 0.0008(12) 0.0064(13)
C18 0.0353(11) 0.0219(10) 0.0288(11) 0.0021(8) -0.0084(9) 0.0009(8)
C19 0.0389(12) 0.0266(10) 0.0284(11) 0.0042(9) -0.0056(9) -0.0006(9)
C20 0.0472(14) 0.0345(12) 0.0315(12) 0.0041(10) -0.0131(11) -0.0005(11)
C21 0.0377(13) 0.0340(12) 0.0454(14) 0.0055(11) -0.0153(11) 0.0037(10)
C22 0.0354(13) 0.0392(14) 0.0455(14) 0.0023(11) -0.0036(11) 0.0098(11)
C23 0.0402(13) 0.0319(12) 0.0309(12) 0.0011(9) -0.0055(10) 0.0070(10)
C24 0.0496(14) 0.0444(14) 0.0259(11) 0.0027(10) -0.0061(10) 0.0086(12)
C25 0.079(2) 0.0469(17) 0.0361(15) -0.0055(13) 0.0035(15) 0.0058(16)
C26 0.061(2) 0.065(2) 0.0474(18) 0.0012(16) 0.0100(16) -0.0083(17)
C27 0.0522(17) 0.0673(19) 0.0319(13) -0.0026(13) -0.0038(12) 0.0294(15)
C28 0.078(3) 0.111(4) 0.0416(19) -0.029(2) -0.0005(19) -0.023(3)
C29 0.120(4) 0.075(3) 0.0401(18) 0.0049(18) 0.016(2) -0.009(3)
C30 0.0463(15) 0.0630(18) 0.0445(15) -0.0134(13) 0.0113(12) -0.0266(14)
C32 0.088(3) 0.078(2) 0.065(2) -0.0312(19) 0.036(2) -0.023(2)
C33 0.0607(18) 0.0386(15) 0.0477(16) -0.0157(12) 0.0102(14) -0.0069(13)

loop_
_atom_type_symbol
_atom_type_description
_atom_type_scat_dispersion_real
_atom_type_scat_dispersion_imag
_atom_type_scat_source
C C 0.0033 0.0016 'International Tables Vol C Tables 4.2.6.8 and 6.1.1.4'
H H 0.0000 0.0000 'International Tables Vol C Tables 4.2.6.8 and 6.1.1.4'
N N 0.0061 0.0033 'International Tables Vol C Tables 4.2.6.8 and 6.1.1.4'
B B 0.0013 0.0007 'International Tables Vol C Tables 4.2.6.8 and 6.1.1.4'
Ca Ca 0.2262 0.3064 'International Tables Vol C Tables 4.2.6.8 and 6.1.1.4'
O O 0.0106 0.0060 'International Tables Vol C Tables 4.2.6.8 and 6.1.1.4'

loop_
_geom_angle_atom_site_label_1
_geom_angle_atom_site_label_2
_geom_angle_atom_site_label_3
_geom_angle
N1 Ca1 N2 80.16(6)
N1 Ca1 O1 100.88(6)
N2 Ca1 O1 99.54(6)
N1 Ca1 N3B 116.85(13)
N2 Ca1 N3B 140.02(14)
O1 Ca1 N3B 111.02(14)
N1 Ca1 N3A 115.84(9)
N2 Ca1 N3A 112.34(10)
O1 Ca1 N3A 134.22(9)
N3B Ca1 N3A 28.14(15)
N1 Ca1 B1A 146.39(13)
N2 Ca1 B1A 123.36(15)
O1 Ca1 B1A 98.30(10)
N3B Ca1 B1A 29.64(16)
N3A Ca1 B1A 36.68(9)
N1 Ca1 B1B 151.19(15)
N2 Ca1 B1B 115.06(16)
O1 Ca1 B1B 100.36(17)
N3B Ca1 B1B 36.08(12)
N3A Ca1 B1B 36.80(18)
B1A Ca1 B1B 8.30(19)
N1 Ca1 C2 20.84(6)
N2 Ca1 C2 65.14(6)
O1 Ca1 C2 88.90(6)
N3B Ca1 C2 137.64(13)
N3A Ca1 C2 133.66(9)
B1A Ca1 C2 167.23(13)
B1B Ca1 C2 170.43(16)
C30 O1 C33 108.1(2)
C30 O1 Ca1 124.42(15)
C33 O1 Ca1 126.61(16)
C2 N1 C6 120.78(18)
C2 N1 Ca1 120.19(14)
C6 N1 Ca1 116.15(13)
C4 N2 C18 117.56(18)
C4 N2 Ca1 121.78(14)
C18 N2 Ca1 120.22(13)
N1 C2 C3 124.11(19)
N1 C2 C1 120.7(2)
C3 C2 C1 115.2(2)
N1 C2 Ca1 38.97(10)
C3 C2 Ca1 88.97(13)
C1 C2 Ca1 149.68(16)
C2 C3 C4 130.3(2)
N2 C4 C3 124.3(2)
N2 C4 C5 121.1(2)
C3 C4 C5 114.6(2)
C11 C6 C7 120.6(2)
C11 C6 N1 120.64(19)
C7 C6 N1 118.43(19)
C8 C7 C6 118.3(2)
C8 C7 C12 120.8(2)
C6 C7 C12 120.9(2)
C9 C8 C7 121.5(2)
C10 C9 C8 119.5(2)
C9 C10 C11 121.5(2)
C10 C11 C6 118.5(2)
C10 C11 C15 118.8(2)
C6 C11 C15 122.61(19)
C7 C12 C13 113.8(3)
C7 C12 C14 112.8(2)
C13 C12 C14 108.8(3)
C11 C15 C16 111.7(2)
C11 C15 C17 112.0(2)
C16 C15 C17 109.7(2)
C23 C18 C19 120.4(2)
C23 C18 N2 118.76(19)
C19 C18 N2 120.7(2)
C20 C19 C18 118.3(2)
C20 C19 C24 119.6(2)
C18 C19 C24 122.1(2)
C21 C20 C19 121.7(2)
C20 C21 C22 119.5(2)
C21 C22 C23 121.2(2)
C22 C23 C18 118.6(2)
C22 C23 C27 119.8(2)
C18 C23 C27 121.6(2)
C19 C24 C26 111.8(2)
C19 C24 C25 111.5(2)
C26 C24 C25 109.6(2)
C28 C27 C23 112.3(3)
C28 C27 C29 109.3(3)
C23 C27 C29 111.6(3)
C31B C30 O1 108.3(4)
C31B C30 C31A 32.7(5)
O1 C30 C31A 105.2(2)
C32 C31A C30 104.8(3)
C30 C31B C32 106.4(6)
C31A C32 C33 106.5(3)
C31A C32 C31B 31.8(5)
C33 C32 C31B 103.5(4)
O1 C33 C32 106.1(2)
N3A C34A C36A 118.0(6)
N3A C34A C35A 109.2(5)
C36A C34A C35A 107.3(5)
C34A N3A B1A 117.4(4)
C34A N3A Ca1 133.8(3)
B1A N3A Ca1 75.9(2)
N3A B1A Ca1 67.4(2)
C35B C34B N3B 120.0(9)
C35B C34B C36B 111.9(8)
N3B C34B C36B 101.1(6)
C34B N3B B1B 118.8(5)
C34B N3B Ca1 127.7(4)
B1B N3B Ca1 82.1(4)
N3B B1B Ca1 61.8(3)

loop_
_geom_bond_atom_site_label_1
_geom_bond_atom_site_label_2
_geom_bond_distance
Ca1 N1 2.3476(18)
Ca1 N2 2.3557(18)
Ca1 O1 2.3623(17)
Ca1 N3B 2.387(6)
Ca1 N3A 2.424(4)
Ca1 B1A 2.547(5)
Ca1 B1B 2.682(8)
Ca1 C2 3.227(2)
O1 C30 1.447(3)
O1 C33 1.460(3)
N1 C2 1.328(3)
N1 C6 1.433(3)
N2 C4 1.329(3)
N2 C18 1.436(3)
C1 C2 1.512(3)
C2 C3 1.412(3)
C3 C4 1.413(3)
C4 C5 1.523(3)
C6 C11 1.404(3)
C6 C7 1.417(3)
C7 C8 1.396(3)
C7 C12 1.524(4)
C8 C9 1.387(4)
C9 C10 1.377(4)
C10 C11 1.400(3)
C11 C15 1.523(3)
C12 C13 1.524(4)
C12 C14 1.525(5)
C15 C16 1.530(4)
C15 C17 1.532(4)
C18 C23 1.405(3)
C18 C19 1.410(3)
C19 C20 1.396(3)
C19 C24 1.523(4)
C20 C21 1.378(4)
C21 C22 1.383(4)
C22 C23 1.399(3)
C23 C27 1.529(4)
C24 C26 1.530(4)
C24 C25 1.533(4)
C27 C28 1.514(6)
C27 C29 1.532(6)
C30 C31B 1.408(8)
C30 C31A 1.482(4)
C31A C32 1.466(5)
C31B C32 1.507(8)
C32 C33 1.491(4)
C34A N3A 1.397(7)
C34A C36A 1.461(9)
C34A C35A 1.668(9)
N3A B1A 1.569(3)
C34B C35B 1.332(13)
C34B N3B 1.553(9)
C34B C36B 1.653(12)
N3B B1B 1.594(4)
